data_2213569
loop_
_publ_author_name
'Mohd Mustaqim Rosli'
'P. S. Patil'
'Hoong-Kun Fun'
'Ibrahim Abdul Razak '
'S. M. Dharmaprakash'

_publ_section_title
;
 (2<i>E</i>)-1-(3-Bromophenyl)-3-phenylprop-2-en-1-one
;
_journal_coeditor_code SJ2290
_journal_issue 5
_journal_name_full 'Acta Crystallographica Section E'
_journal_page_first o2501
_journal_page_last o2501
_journal_paper_doi 10.1107/S1600536807018168
_journal_volume 63
_journal_year 2007
_chemical_formula_iupac 'C15 H11 Br O'
_chemical_formula_moiety 'C15 H11 Br O'
_chemical_formula_sum 'C15 H11 Br O'
_chemical_formula_weight 287.15
_chemical_name_systematic
;
(2E)-1-(3-bromophenyl)-3-phenylprop-2-en-1-one
;
_space_group_IT_number 2
_symmetry_cell_setting triclinic
_symmetry_space_group_name_Hall '-P 1'
_symmetry_space_group_name_H-M 'P -1'
_atom_sites_solution_hydrogens geom
_atom_sites_solution_primary direct
_atom_sites_solution_secondary difmap
_audit_creation_method SHELXL-97
_cell_angle_alpha 83.051(2)
_cell_angle_beta 89.919(2)
_cell_angle_gamma 87.378(2)
_cell_formula_units_Z 2
_cell_length_a 5.8253(2)
_cell_length_b 7.6325(3)
_cell_length_c 13.3374(4)
_cell_measurement_reflns_used 7148
_cell_measurement_temperature 100.00(10)
_cell_measurement_theta_max 30.00
_cell_measurement_theta_min 1.54
_cell_volume 588.02(4)
_computing_cell_refinement APEX2
_computing_data_collection 'APEX2 (Bruker, 2005)'
_computing_data_reduction 'SAINT (Bruker, 2005)'
_computing_molecular_graphics SHELXTL
_computing_publication_material
;
SHELXTL, PARST (Nardelli, 1995) and Platon (Spek, 2003)
;
_computing_structure_refinement SHELXTL
_computing_structure_solution 'SHELXTL (Sheldrick, 1998)'
_diffrn_ambient_temperature 297(2)
_diffrn_detector_area_resol_mean 8.33
_diffrn_measured_fraction_theta_full 0.992
_diffrn_measured_fraction_theta_max 0.992
_diffrn_measurement_device_type
;
Bruker SMART APEX2 CCD area-detector
;
_diffrn_measurement_method \w
_diffrn_radiation_monochromator graphite
_diffrn_radiation_source 'fine-focus sealed tube'
_diffrn_radiation_type MoK\a
_diffrn_radiation_wavelength 0.71073
_diffrn_reflns_av_R_equivalents 0.0227
_diffrn_reflns_av_sigmaI/netI 0.0238
_diffrn_reflns_limit_h_max 8
_diffrn_reflns_limit_h_min -8
_diffrn_reflns_limit_k_max 10
_diffrn_reflns_limit_k_min -10
_diffrn_reflns_limit_l_max 18
_diffrn_reflns_limit_l_min -18
_diffrn_reflns_number 11699
_diffrn_reflns_theta_full 30.00
_diffrn_reflns_theta_max 30.00
_diffrn_reflns_theta_min 1.54
_diffrn_standards_number 0
_exptl_absorpt_coefficient_mu 3.473
_exptl_absorpt_correction_T_max 0.2972
_exptl_absorpt_correction_T_min 0.1292
_exptl_absorpt_correction_type multi-scan
_exptl_absorpt_process_details '(SADABS; Bruker, 2005)'
_exptl_crystal_colour Colourless
_exptl_crystal_density_diffrn 1.622
_exptl_crystal_density_method 'not measured'
_exptl_crystal_description Block
_exptl_crystal_F_000 288
_exptl_crystal_size_max 0.63
_exptl_crystal_size_mid 0.52
_exptl_crystal_size_min 0.36
_refine_diff_density_max 0.813
_refine_diff_density_min -0.352
_refine_ls_extinction_method none
_refine_ls_goodness_of_fit_ref 1.172
_refine_ls_hydrogen_treatment constr
_refine_ls_matrix_type full
_refine_ls_number_parameters 154
_refine_ls_number_reflns 3398
_refine_ls_number_restraints 0
_refine_ls_restrained_S_all 1.172
_refine_ls_R_factor_all 0.0293
_refine_ls_R_factor_gt 0.0259
_refine_ls_shift/su_max 0.000
_refine_ls_shift/su_mean 0.000
_refine_ls_structure_factor_coef Fsqd
_refine_ls_weighting_details 'calc w=1/[\s^2^(Fo^2^)+(0.0480P)^2^+0.1299P] where P=(Fo^2^+2Fc^2^)/3'
_refine_ls_weighting_scheme calc
_refine_ls_wR_factor_gt 0.0773
_refine_ls_wR_factor_ref 0.0790
_reflns_number_gt 3157
_reflns_number_total 3398
_reflns_threshold_expression I>2\s(I)
_cod_data_source_file sj2290.cif
_cod_data_source_block I
_cod_depositor_comments
;
The following automatic conversions were performed:
'_symmetry_cell_setting' value 'Triclinic' changed to 'triclinic'
according to '/home/saulius/struct/CIF-dictionaries/cif_core.dic'
dictionary named 'cif_core.dic' version 2.4.1 from 2010-06-29.

Automatic conversion script
Id: cif_fix_enum 1527 2010-12-29 10:47:43Z saulius 

The following automatic conversions were performed:

'_symmetry_cell_setting' value 'Triclinic' changed to 'triclinic'
according to /home/saulius/struct/CIF-dictionaries/cif_core.dic
dictionary named 'cif_core.dic' version 2.4.1 from 2010-06-29.

Automatic conversion script
Id: cif_fix_values 1715 2011-07-08 13:25:40Z adriana 
;
_cod_database_code 2213569
_cod_database_fobs_code 2213569

loop_
_symmetry_equiv_pos_as_xyz
'x, y, z'
'-x, -y, -z'

loop_
_atom_site_type_symbol
_atom_site_label
_atom_site_fract_x
_atom_site_fract_y
_atom_site_fract_z
_atom_site_U_iso_or_equiv
_atom_site_adp_type
_atom_site_calc_flag
_atom_site_refinement_flags
_atom_site_occupancy
Br Br1 0.18482(3) 0.30834(2) 0.437256(12) 0.02195(7) Uani d . 1
O O1 0.2233(2) 0.27315(18) 0.03021(10) 0.0235(3) Uani d . 1
C C1 -0.4563(3) 0.0879(2) -0.17687(13) 0.0191(3) Uani d . 1
H H1A -0.5041 0.0685 -0.1101 0.023 Uiso calc R 1
C C2 -0.5930(3) 0.0399(2) -0.25316(14) 0.0204(3) Uani d . 1
H H2A -0.7314 -0.0126 -0.2371 0.024 Uiso calc R 1
C C3 -0.5245(3) 0.0696(2) -0.35343(14) 0.0220(3) Uani d . 1
H H3A -0.6167 0.0369 -0.4043 0.026 Uiso calc R 1
C C4 -0.3181(3) 0.1483(2) -0.37739(14) 0.0227(3) Uani d . 1
H H4A -0.2729 0.1698 -0.4445 0.027 Uiso calc R 1
C C5 -0.1788(3) 0.1951(2) -0.30139(13) 0.0195(3) Uani d . 1
H H5A -0.0398 0.2462 -0.3179 0.023 Uiso calc R 1
C C6 -0.2459(3) 0.1658(2) -0.20008(13) 0.0170(3) Uani d . 1
C C7 -0.0958(3) 0.2175(2) -0.12186(13) 0.0185(3) Uani d . 1
H H7A 0.0542 0.2425 -0.1404 0.022 Uiso calc R 1
C C8 -0.1547(3) 0.2320(2) -0.02598(13) 0.0202(3) Uani d . 1
H H8A -0.3049 0.2128 -0.0052 0.024 Uiso calc R 1
C C9 0.0163(3) 0.2781(2) 0.04731(13) 0.0185(3) Uani d . 1
C C10 -0.0722(3) 0.3293(2) 0.14550(13) 0.0176(3) Uani d . 1
C C11 0.0729(3) 0.3005(2) 0.22996(13) 0.0173(3) Uani d . 1
H H11A 0.2204 0.2502 0.2250 0.021 Uiso calc R 1
C C12 -0.0070(3) 0.3483(2) 0.32109(13) 0.0176(3) Uani d . 1
C C13 -0.2258(3) 0.4256(2) 0.33028(14) 0.0200(3) Uani d . 1
H H13A -0.2764 0.4568 0.3921 0.024 Uiso calc R 1
C C14 -0.3671(3) 0.4554(2) 0.24598(14) 0.0206(3) Uani d . 1
H H14A -0.5128 0.5087 0.2509 0.025 Uiso calc R 1
C C15 -0.2924(3) 0.4060(2) 0.15401(14) 0.0193(3) Uani d . 1
H H15A -0.3893 0.4242 0.0980 0.023 Uiso calc R 1

loop_
_atom_site_aniso_label
_atom_site_aniso_U_11
_atom_site_aniso_U_22
_atom_site_aniso_U_33
_atom_site_aniso_U_12
_atom_site_aniso_U_13
_atom_site_aniso_U_23
Br1 0.02079(10) 0.02853(11) 0.01666(10) 0.00418(7) -0.00231(6) -0.00519(6)
O1 0.0172(6) 0.0335(7) 0.0200(6) -0.0009(5) 0.0001(5) -0.0036(5)
C1 0.0168(7) 0.0195(7) 0.0201(8) 0.0008(6) 0.0000(6) -0.0004(6)
C2 0.0175(7) 0.0176(7) 0.0256(8) 0.0004(6) -0.0024(6) -0.0018(6)
C3 0.0234(8) 0.0216(7) 0.0209(8) 0.0018(6) -0.0050(6) -0.0034(6)
C4 0.0253(9) 0.0247(8) 0.0181(8) 0.0006(7) -0.0008(6) -0.0026(6)
C5 0.0189(7) 0.0195(7) 0.0198(8) 0.0005(6) 0.0008(6) -0.0020(6)
C6 0.0152(7) 0.0158(6) 0.0200(8) 0.0020(6) -0.0009(6) -0.0027(5)
C7 0.0163(7) 0.0185(7) 0.0205(8) 0.0009(6) -0.0011(6) -0.0025(6)
C8 0.0168(7) 0.0234(7) 0.0200(8) -0.0015(6) -0.0007(6) -0.0013(6)
C9 0.0182(7) 0.0194(7) 0.0174(7) -0.0001(6) -0.0011(6) -0.0006(6)
C10 0.0178(7) 0.0176(7) 0.0173(7) -0.0018(6) -0.0004(6) -0.0014(5)
C11 0.0152(7) 0.0173(7) 0.0192(8) 0.0003(6) -0.0006(6) -0.0026(5)
C12 0.0173(7) 0.0179(7) 0.0176(7) 0.0006(6) -0.0024(6) -0.0021(5)
C13 0.0186(8) 0.0197(7) 0.0222(8) -0.0002(6) 0.0023(6) -0.0048(6)
C14 0.0163(7) 0.0184(7) 0.0267(9) 0.0025(6) -0.0001(6) -0.0027(6)
C15 0.0171(7) 0.0189(7) 0.0213(8) 0.0003(6) -0.0027(6) -0.0006(6)

loop_
_atom_type_symbol
_atom_type_description
_atom_type_scat_dispersion_real
_atom_type_scat_dispersion_imag
_atom_type_scat_source
C C 0.0033 0.0016 'International Tables Vol C Tables 4.2.6.8 and 6.1.1.4'
H H 0.0000 0.0000 'International Tables Vol C Tables 4.2.6.8 and 6.1.1.4'
O O 0.0106 0.0060 'International Tables Vol C Tables 4.2.6.8 and 6.1.1.4'
Br Br -0.2901 2.4595 'International Tables Vol C Tables 4.2.6.8 and 6.1.1.4'

loop_
_geom_angle_atom_site_label_1
_geom_angle_atom_site_label_2
_geom_angle_atom_site_label_3
_geom_angle
C2 C1 C6 120.28(16)
C2 C1 H1A 119.9
C6 C1 H1A 119.9
C1 C2 C3 120.47(16)
C1 C2 H2A 119.8
C3 C2 H2A 119.8
C4 C3 C2 119.77(17)
C4 C3 H3A 120.1
C2 C3 H3A 120.1
C3 C4 C5 120.17(17)
C3 C4 H4A 119.9
C5 C4 H4A 119.9
C4 C5 C6 120.59(16)
C4 C5 H5A 119.7
C6 C5 H5A 119.7
C5 C6 C1 118.72(16)
C5 C6 C7 119.24(15)
C1 C6 C7 122.04(15)
C8 C7 C6 125.99(16)
C8 C7 H7A 117.0
C6 C7 H7A 117.0
C7 C8 C9 120.81(16)
C7 C8 H8A 119.6
C9 C8 H8A 119.6
O1 C9 C8 122.29(16)
O1 C9 C10 120.37(15)
C8 C9 C10 117.33(15)
C15 C10 C11 119.95(16)
C15 C10 C9 121.73(15)
C11 C10 C9 118.31(15)
C12 C11 C10 118.76(15)
C12 C11 H11A 120.6
C10 C11 H11A 120.6
C11 C12 C13 121.74(16)
C11 C12 Br1 119.68(13)
C13 C12 Br1 118.58(13)
C14 C13 C12 119.05(16)
C14 C13 H13A 120.5
C12 C13 H13A 120.5
C13 C14 C15 120.34(16)
C13 C14 H14A 119.8
C15 C14 H14A 119.8
C14 C15 C10 120.15(16)
C14 C15 H15A 119.9
C10 C15 H15A 119.9

loop_
_geom_bond_atom_site_label_1
_geom_bond_atom_site_label_2
_geom_bond_distance
Br1 C12 1.8976(17)
O1 C9 1.226(2)
C1 C2 1.387(2)
C1 C6 1.404(2)
C1 H1A 0.9300
C2 C3 1.390(3)
C2 H2A 0.9300
C3 C4 1.388(3)
C3 H3A 0.9300
C4 C5 1.389(2)
C4 H4A 0.9300
C5 C6 1.401(2)
C5 H5A 0.9300
C6 C7 1.463(2)
C7 C8 1.340(2)
C7 H7A 0.9300
C8 C9 1.480(2)
C8 H8A 0.9300
C9 C10 1.496(2)
C10 C15 1.396(2)
C10 C11 1.399(2)
C11 C12 1.385(2)
C11 H11A 0.9300
C12 C13 1.392(2)
C13 C14 1.385(3)
C13 H13A 0.9300
C14 C15 1.390(3)
C14 H14A 0.9300
C15 H15A 0.9300

loop_
_geom_hbond_atom_site_label_D
_geom_hbond_atom_site_label_H
_geom_hbond_atom_site_label_A
_geom_hbond_site_symmetry_A
_geom_hbond_distance_DH
_geom_hbond_distance_HA
_geom_hbond_distance_DA
_geom_hbond_angle_DHA
_geom_hbond_publ_flag
C7 H7A O1 1_555 0.93 2.52 2.836(2) 100 y
C3 H3A Br1 1_454 0.93 2.97 3.533(2) 120 y

loop_
_geom_torsion_atom_site_label_1
_geom_torsion_atom_site_label_2
_geom_torsion_atom_site_label_3
_geom_torsion_atom_site_label_4
_geom_torsion
C6 C1 C2 C3 -0.6(3)
C1 C2 C3 C4 -0.1(3)
C2 C3 C4 C5 0.9(3)
C3 C4 C5 C6 -0.9(3)
C4 C5 C6 C1 0.2(3)
C4 C5 C6 C7 -179.67(16)
C2 C1 C6 C5 0.5(2)
C2 C1 C6 C7 -179.61(16)
C5 C6 C7 C8 165.45(17)
C1 C6 C7 C8 -14.4(3)
C6 C7 C8 C9 177.36(15)
C7 C8 C9 O1 -13.7(3)
C7 C8 C9 C10 167.28(16)
O1 C9 C10 C15 153.17(17)
C8 C9 C10 C15 -27.8(2)
O1 C9 C10 C11 -26.0(2)
C8 C9 C10 C11 153.04(15)
C15 C10 C11 C12 0.5(2)
C9 C10 C11 C12 179.65(14)
C10 C11 C12 C13 -0.7(2)
C10 C11 C12 Br1 179.27(12)
C11 C12 C13 C14 0.0(2)
Br1 C12 C13 C14 179.98(12)
C12 C13 C14 C15 1.1(3)
C13 C14 C15 C10 -1.3(3)
C11 C10 C15 C14 0.6(2)
C9 C10 C15 C14 -178.60(15)

loop_
_cod_related_entry_id
_cod_related_entry_database
_cod_related_entry_code
1 ChemSpider 30655232
